data_2214514
loop_
_publ_author_name
'Li, Jian'

_publ_section_title
;
 4,5,6,7-Tetrachloro-2-phenylisoindoline-1,3-dione
;
_journal_coeditor_code BI2206
_journal_issue 8
_journal_name_full 'Acta Crystallographica Section E'
_journal_page_first o3515
_journal_page_last o3515
_journal_paper_doi 10.1107/S1600536807034290
_journal_volume 63
_journal_year 2007
_chemical_formula_iupac 'C14 H5 Cl4 N O2'
_chemical_formula_moiety 'C14 H5 Cl4 N O2'
_chemical_formula_sum 'C14 H5 Cl4 N O2'
_chemical_formula_weight 360.99
_chemical_name_systematic
;
4,5,6,7-Tetrachloro-2-phenylisoindoline-1,3-dione
;
_space_group_IT_number 61
_symmetry_cell_setting orthorhombic
_symmetry_space_group_name_Hall '-P 2ac 2ab'
_symmetry_space_group_name_H-M 'P b c a'
_atom_sites_solution_hydrogens geom
_atom_sites_solution_primary direct
_atom_sites_solution_secondary difmap
_cell_angle_alpha 90.00
_cell_angle_beta 90.00
_cell_angle_gamma 90.00
_cell_formula_units_Z 8
_cell_length_a 16.854(5)
_cell_length_b 6.780(2)
_cell_length_c 24.749(8)
_cell_measurement_reflns_used 4222
_cell_measurement_temperature 298(2)
_cell_measurement_theta_max 27.26
_cell_measurement_theta_min 2.42
_cell_volume 2828.1(15)
_computing_cell_refinement 'SAINT (Bruker, 1997)'
_computing_data_collection 'SMART (Bruker, 1997)'
_computing_data_reduction SAINT
_computing_molecular_graphics 'SHELXTL (Bruker, 1997)'
_computing_publication_material SHELXTL
_computing_structure_refinement 'SHELXL97 (Sheldrick, 1997)'
_computing_structure_solution 'SHELXS97 (Sheldrick, 1997)'
_diffrn_ambient_temperature 298(2)
_diffrn_measured_fraction_theta_full 0.998
_diffrn_measured_fraction_theta_max 0.998
_diffrn_measurement_device_type 'Bruker SMART CCD area-detector'
_diffrn_measurement_method '\f and \w'
_diffrn_radiation_monochromator graphite
_diffrn_radiation_source 'fine-focus sealed tube'
_diffrn_radiation_type MoK\a
_diffrn_radiation_wavelength 0.71073
_diffrn_reflns_av_R_equivalents 0.0346
_diffrn_reflns_av_sigmaI/netI 0.0300
_diffrn_reflns_limit_h_max 20
_diffrn_reflns_limit_h_min -19
_diffrn_reflns_limit_k_max 8
_diffrn_reflns_limit_k_min -7
_diffrn_reflns_limit_l_max 29
_diffrn_reflns_limit_l_min -17
_diffrn_reflns_number 11041
_diffrn_reflns_theta_full 25.03
_diffrn_reflns_theta_max 25.03
_diffrn_reflns_theta_min 2.04
_diffrn_standards_number 0
_exptl_absorpt_coefficient_mu 0.838
_exptl_absorpt_correction_T_max 0.992
_exptl_absorpt_correction_T_min 0.684
_exptl_absorpt_correction_type multi-scan
_exptl_absorpt_process_details '(SADABS; Bruker, 1997)'
_exptl_crystal_colour colourless
_exptl_crystal_density_diffrn 1.696
_exptl_crystal_density_method 'not measured'
_exptl_crystal_description plate
_exptl_crystal_F_000 1440
_exptl_crystal_size_max 0.49
_exptl_crystal_size_mid 0.42
_exptl_crystal_size_min 0.01
_refine_diff_density_max 0.401
_refine_diff_density_min -0.376
_refine_ls_extinction_method none
_refine_ls_goodness_of_fit_ref 1.087
_refine_ls_hydrogen_treatment constr
_refine_ls_matrix_type full
_refine_ls_number_parameters 190
_refine_ls_number_reflns 2484
_refine_ls_number_restraints 0
_refine_ls_restrained_S_all 1.087
_refine_ls_R_factor_all 0.0499
_refine_ls_R_factor_gt 0.0424
_refine_ls_shift/su_max 0.001
_refine_ls_shift/su_mean 0.000
_refine_ls_structure_factor_coef Fsqd
_refine_ls_weighting_details 'calc w = 1/[\s^2^(Fo^2^)+(0.07P)^2^+0.5952P] where P=(Fo^2^+2Fc^2^)/3'
_refine_ls_weighting_scheme calc
_refine_ls_wR_factor_gt 0.1092
_refine_ls_wR_factor_ref 0.1171
_reflns_number_gt 2131
_reflns_number_total 2484
_reflns_threshold_expression I>2\s(I)
_cod_data_source_file bi2206.cif
_cod_data_source_block I
_cod_original_cell_volume 2828.0(15)
_cod_database_code 2214514
_cod_database_fobs_code 2214514

loop_
_symmetry_equiv_pos_as_xyz
'x, y, z'
'-x+1/2, -y, z+1/2'
'-x, y+1/2, -z+1/2'
'x+1/2, -y+1/2, -z'
'-x, -y, -z'
'x-1/2, y, -z-1/2'
'x, -y-1/2, z-1/2'
'-x-1/2, y-1/2, z'

loop_
_atom_site_type_symbol
_atom_site_label
_atom_site_fract_x
_atom_site_fract_y
_atom_site_fract_z
_atom_site_U_iso_or_equiv
_atom_site_adp_type
_atom_site_calc_flag
_atom_site_refinement_flags
_atom_site_occupancy
C C1 0.70198(16) -0.0160(3) 0.79596(10) 0.0354(6) Uani d . 1
C C2 0.67110(14) 0.0075(3) 0.73988(10) 0.0316(5) Uani d . 1
C C3 0.71096(15) 0.0256(3) 0.69145(10) 0.0328(6) Uani d . 1
C C4 0.66528(16) 0.0442(3) 0.64456(10) 0.0344(6) Uani d . 1
C C5 0.58288(16) 0.0397(3) 0.64655(10) 0.0366(6) Uani d . 1
C C6 0.54312(15) 0.0189(3) 0.69589(10) 0.0336(6) Uani d . 1
C C7 0.58916(15) 0.0068(3) 0.74209(10) 0.0316(5) Uani d . 1
C C8 0.56418(16) -0.0068(3) 0.79972(10) 0.0356(6) Uani d . 1
C C9 0.63664(15) -0.0407(4) 0.88692(10) 0.0405(6) Uani d . 1
C C10 0.6026(2) 0.1018(6) 0.91814(13) 0.0715(10) Uani d . 1
H H10 0.5814 0.2148 0.9025 0.086 Uiso calc R 1
C C11 0.6002(3) 0.0752(7) 0.97342(15) 0.0969(15) Uani d . 1
H H11 0.5767 0.1708 0.9951 0.116 Uiso calc R 1
C C12 0.6312(2) -0.0859(8) 0.99626(14) 0.0886(15) Uani d . 1
H H12 0.6286 -0.1027 1.0335 0.106 Uiso calc R 1
C C13 0.6665(2) -0.2253(7) 0.96492(13) 0.0807(11) Uani d . 1
H H13 0.6891 -0.3358 0.9810 0.097 Uiso calc R 1
C C14 0.66904(18) -0.2043(5) 0.90959(11) 0.0576(8) Uani d . 1
H H14 0.6925 -0.3005 0.8881 0.069 Uiso calc R 1
Cl Cl1 0.81288(4) 0.02580(9) 0.68847(3) 0.0411(2) Uani d . 1
Cl Cl2 0.44169(4) 0.00610(9) 0.69857(3) 0.0426(2) Uani d . 1
Cl Cl3 0.71186(5) 0.07602(11) 0.58370(3) 0.0524(2) Uani d . 1
Cl Cl4 0.52839(5) 0.06222(12) 0.58853(3) 0.0583(3) Uani d . 1
N N1 0.63480(12) -0.0189(3) 0.82904(8) 0.0355(5) Uani d . 1
O O1 0.49834(11) -0.0061(3) 0.81870(8) 0.0469(5) Uani d . 1
O O2 0.76928(11) -0.0317(3) 0.81109(8) 0.0506(5) Uani d . 1

loop_
_atom_site_aniso_label
_atom_site_aniso_U_11
_atom_site_aniso_U_22
_atom_site_aniso_U_33
_atom_site_aniso_U_12
_atom_site_aniso_U_13
_atom_site_aniso_U_23
C1 0.0304(14) 0.0362(13) 0.0395(14) -0.0002(10) 0.0002(10) -0.0060(10)
C2 0.0314(13) 0.0274(11) 0.0360(13) 0.0001(9) 0.0016(10) -0.0046(9)
C3 0.0324(14) 0.0257(11) 0.0402(13) -0.0033(9) 0.0063(10) -0.0039(9)
C4 0.0430(15) 0.0268(11) 0.0334(13) -0.0027(10) 0.0068(10) -0.0013(9)
C5 0.0436(15) 0.0328(12) 0.0333(13) -0.0025(10) -0.0010(11) 0.0017(10)
C6 0.0306(13) 0.0349(12) 0.0352(13) -0.0003(10) -0.0012(10) 0.0016(10)
C7 0.0323(13) 0.0288(11) 0.0337(13) 0.0002(10) 0.0022(10) -0.0016(9)
C8 0.0328(14) 0.0376(14) 0.0365(14) 0.0017(10) 0.0006(10) -0.0011(10)
C9 0.0327(14) 0.0577(16) 0.0311(14) 0.0015(11) -0.0026(10) -0.0010(12)
C10 0.080(2) 0.087(3) 0.0481(19) 0.030(2) -0.0025(16) -0.0151(17)
C11 0.089(3) 0.153(4) 0.049(2) 0.035(3) 0.0008(19) -0.036(2)
C12 0.056(2) 0.178(5) 0.0313(17) -0.003(2) -0.0056(15) 0.001(2)
C13 0.074(2) 0.118(3) 0.050(2) 0.007(2) -0.0165(18) 0.023(2)
C14 0.0558(19) 0.073(2) 0.0437(16) 0.0088(16) -0.0079(13) 0.0015(15)
Cl1 0.0323(4) 0.0385(4) 0.0525(4) -0.0027(2) 0.0088(3) -0.0040(3)
Cl2 0.0297(4) 0.0531(4) 0.0449(4) -0.0008(3) -0.0031(3) 0.0048(3)
Cl3 0.0569(5) 0.0617(5) 0.0385(4) -0.0062(3) 0.0141(3) 0.0020(3)
Cl4 0.0550(5) 0.0834(6) 0.0366(4) -0.0083(4) -0.0076(3) 0.0101(3)
N1 0.0315(12) 0.0448(12) 0.0303(11) 0.0007(8) 0.0001(8) -0.0016(9)
O1 0.0303(11) 0.0689(12) 0.0416(10) 0.0014(8) 0.0054(8) 0.0026(9)
O2 0.0302(11) 0.0744(13) 0.0472(11) 0.0012(9) -0.0033(8) -0.0032(9)

loop_
_atom_type_symbol
_atom_type_description
_atom_type_scat_dispersion_real
_atom_type_scat_dispersion_imag
_atom_type_scat_source
C C 0.0033 0.0016 'International Tables Vol C Tables 4.2.6.8 and 6.1.1.4'
H H 0.0000 0.0000 'International Tables Vol C Tables 4.2.6.8 and 6.1.1.4'
N N 0.0061 0.0033 'International Tables Vol C Tables 4.2.6.8 and 6.1.1.4'
O O 0.0106 0.0060 'International Tables Vol C Tables 4.2.6.8 and 6.1.1.4'
Cl Cl 0.1484 0.1585 'International Tables Vol C Tables 4.2.6.8 and 6.1.1.4'

loop_
_geom_angle_atom_site_label_1
_geom_angle_atom_site_label_2
_geom_angle_atom_site_label_3
_geom_angle
O2 C1 N1 125.6(2)
O2 C1 C2 129.1(2)
N1 C1 C2 105.3(2)
C3 C2 C7 121.4(2)
C3 C2 C1 130.4(2)
C7 C2 C1 108.2(2)
C2 C3 C4 117.5(2)
C2 C3 Cl1 121.6(2)
C4 C3 Cl1 120.96(19)
C5 C4 C3 121.2(2)
C5 C4 Cl3 119.49(18)
C3 C4 Cl3 119.3(2)
C4 C5 C6 120.8(2)
C4 C5 Cl4 120.29(18)
C6 C5 Cl4 118.9(2)
C7 C6 C5 117.3(2)
C7 C6 Cl2 121.64(19)
C5 C6 Cl2 121.1(2)
C2 C7 C6 121.8(2)
C2 C7 C8 108.7(2)
C6 C7 C8 129.5(2)
O1 C8 N1 125.6(2)
O1 C8 C7 129.3(2)
N1 C8 C7 105.1(2)
C14 C9 C10 120.9(3)
C14 C9 N1 120.2(2)
C10 C9 N1 118.8(3)
C9 C10 C11 118.8(3)
C9 C10 H10 120.6
C11 C10 H10 120.6
C12 C11 C10 121.0(4)
C12 C11 H11 119.5
C10 C11 H11 119.5
C11 C12 C13 119.9(3)
C11 C12 H12 120.1
C13 C12 H12 120.1
C12 C13 C14 120.6(4)
C12 C13 H13 119.7
C14 C13 H13 119.7
C9 C14 C13 118.9(3)
C9 C14 H14 120.6
C13 C14 H14 120.6
C8 N1 C1 112.7(2)
C8 N1 C9 122.8(2)
C1 N1 C9 124.5(2)

loop_
_geom_bond_atom_site_label_1
_geom_bond_atom_site_label_2
_geom_bond_distance
C1 O2 1.199(3)
C1 N1 1.398(3)
C1 C2 1.491(4)
C2 C3 1.379(3)
C2 C7 1.382(4)
C3 C4 1.398(4)
C3 Cl1 1.719(3)
C4 C5 1.390(4)
C4 Cl3 1.712(2)
C5 C6 1.400(4)
C5 Cl4 1.711(3)
C6 C7 1.384(4)
C6 Cl2 1.713(3)
C7 C8 1.490(3)
C8 O1 1.205(3)
C8 N1 1.396(3)
C9 C14 1.358(4)
C9 C10 1.364(4)
C9 N1 1.440(3)
C10 C11 1.381(5)
C10 H10 0.930
C11 C12 1.336(6)
C11 H11 0.930
C12 C13 1.360(5)
C12 H12 0.930
C13 C14 1.377(4)
C13 H13 0.930
C14 H14 0.930

loop_
_geom_torsion_atom_site_label_1
_geom_torsion_atom_site_label_2
_geom_torsion_atom_site_label_3
_geom_torsion_atom_site_label_4
_geom_torsion
O2 C1 C2 C3 -3.1(4)
N1 C1 C2 C3 177.6(2)
O2 C1 C2 C7 176.2(2)
N1 C1 C2 C7 -3.1(2)
C7 C2 C3 C4 0.3(3)
C1 C2 C3 C4 179.5(2)
C7 C2 C3 Cl1 -179.80(16)
C1 C2 C3 Cl1 -0.6(3)
C2 C3 C4 C5 -1.5(3)
Cl1 C3 C4 C5 178.53(17)
C2 C3 C4 Cl3 177.68(17)
Cl1 C3 C4 Cl3 -2.3(3)
C3 C4 C5 C6 0.8(3)
Cl3 C4 C5 C6 -178.38(18)
C3 C4 C5 Cl4 -179.87(18)
Cl3 C4 C5 Cl4 0.9(3)
C4 C5 C6 C7 1.1(3)
Cl4 C5 C6 C7 -178.17(17)
C4 C5 C6 Cl2 -178.12(16)
Cl4 C5 C6 Cl2 2.6(3)
C3 C2 C7 C6 1.8(3)
C1 C2 C7 C6 -177.6(2)
C3 C2 C7 C8 -177.8(2)
C1 C2 C7 C8 2.8(2)
C5 C6 C7 C2 -2.4(3)
Cl2 C6 C7 C2 176.82(16)
C5 C6 C7 C8 177.0(2)
Cl2 C6 C7 C8 -3.7(3)
C2 C7 C8 O1 177.8(2)
C6 C7 C8 O1 -1.7(4)
C2 C7 C8 N1 -1.5(2)
C6 C7 C8 N1 178.9(2)
C14 C9 C10 C11 -1.2(5)
N1 C9 C10 C11 176.2(3)
C9 C10 C11 C12 0.6(7)
C10 C11 C12 C13 0.8(7)
C11 C12 C13 C14 -1.5(6)
C10 C9 C14 C13 0.5(5)
N1 C9 C14 C13 -176.9(3)
C12 C13 C14 C9 0.9(5)
O1 C8 N1 C1 -179.9(2)
C7 C8 N1 C1 -0.5(3)
O1 C8 N1 C9 2.7(4)
C7 C8 N1 C9 -178.0(2)
O2 C1 N1 C8 -177.1(2)
C2 C1 N1 C8 2.2(3)
O2 C1 N1 C9 0.3(4)
C2 C1 N1 C9 179.6(2)
C14 C9 N1 C8 117.3(3)
C10 C9 N1 C8 -60.2(4)
C14 C9 N1 C1 -59.9(4)
C10 C9 N1 C1 122.7(3)

loop_
_cod_related_entry_id
_cod_related_entry_database
_cod_related_entry_code
1 ChemSpider 282736
